data_7042340
loop_
_publ_author_name
'R\"uhlig, Karoline'
'Abylaikhan, Akerke'
'Aliabadi, Azar'
'Kataev, Vladislav'
'Liebing, Simon'
'Schwalbe, Sebastian'
'Trepte, Kai'
'Ludt, Christian'
'Kortus, Jens'
'B\"uchner, Bernd'
'R\"uffer, Tobias'
'Lang, Heinrich'

_publ_section_title
;
 Ni(II) formate complexes with bi- and tridentate nitrogen-donor ligands:
 synthesis, characterization, and magnetic and thermal properties.
;
_journal_issue 12
_journal_name_full 'Dalton transactions (Cambridge, England : 2003)'
_journal_page_first 3963
_journal_page_last 3979
_journal_paper_doi 10.1039/c6dt04556a
_journal_volume 46
_journal_year 2017
_chemical_formula_moiety '4(C6 H24 N6 Ni), 8(C H O2), 3(C2 H6 O)'
_chemical_formula_sum 'C38 H122 N24 Ni4 O19'
_chemical_formula_weight 1454.43
_chemical_name_systematic
;
 ?
;
_space_group_crystal_system monoclinic
_space_group_IT_number 14
_space_group_name_Hall '-P 2ybc'
_space_group_name_H-M_alt 'P 1 21/c 1'
_symmetry_space_group_name_Hall '-P 2ybc'
_symmetry_space_group_name_H-M 'P 1 21/c 1'
_atom_sites_solution_hydrogens geom
_audit_creation_method SHELXL-2013
_audit_update_record
;
2016-11-25 deposited with the CCDC.
2017-02-16 downloaded from the CCDC.
;
_cell_angle_alpha 90
_cell_angle_beta 111.908(5)
_cell_angle_gamma 90
_cell_formula_units_Z 1
_cell_length_a 9.7670(4)
_cell_length_b 15.3025(5)
_cell_length_c 12.9080(5)
_cell_measurement_reflns_used 3287
_cell_measurement_temperature 200
_cell_measurement_theta_max 70.6200
_cell_measurement_theta_min 4.6970
_cell_volume 1789.90(13)
_computing_cell_refinement
;
CrysAlisPro, Agilent Technologies,
Version 1.171.37.31 (release 14-01-2014 CrysAlis171 .NET)
(compiled Jan 14 2014,18:38:05)
;
_computing_data_collection
;
CrysAlisPro, Agilent Technologies,
Version 1.171.37.31 (release 14-01-2014 CrysAlis171 .NET)
(compiled Jan 14 2014,18:38:05)
;
_computing_data_reduction
;
CrysAlisPro, Agilent Technologies,
Version 1.171.37.31 (release 14-01-2014 CrysAlis171 .NET)
(compiled Jan 14 2014,18:38:05)
;
_computing_structure_refinement 'SHELXL-2013 (Sheldrick, 2013)'
_computing_structure_solution 'SHELXS-2013 (Sheldrick, 2013)'
_diffrn_ambient_temperature 200
_diffrn_measured_fraction_theta_full 0.955
_diffrn_measured_fraction_theta_max 0.955
_diffrn_measurement_device_type 'oxford gemini s'
_diffrn_measurement_method '\w scans'
_diffrn_orient_matrix_UB_11 0.1539636000
_diffrn_orient_matrix_UB_12 0.0381404000
_diffrn_orient_matrix_UB_13 0.0214524000
_diffrn_orient_matrix_UB_21 -0.0688357000
_diffrn_orient_matrix_UB_22 0.0910706000
_diffrn_orient_matrix_UB_23 -0.0355665000
_diffrn_orient_matrix_UB_31 0.0199181000
_diffrn_orient_matrix_UB_32 0.0200209000
_diffrn_orient_matrix_UB_33 0.1218067000
_diffrn_radiation_type CuK\a
_diffrn_radiation_wavelength 1.54184
_diffrn_reflns_av_R_equivalents 0.0510
_diffrn_reflns_av_unetI/netI 0.0288
_diffrn_reflns_Laue_measured_fraction_full 0.955
_diffrn_reflns_Laue_measured_fraction_max 0.955
_diffrn_reflns_limit_h_max 11
_diffrn_reflns_limit_h_min -11
_diffrn_reflns_limit_k_max 17
_diffrn_reflns_limit_k_min -14
_diffrn_reflns_limit_l_max 14
_diffrn_reflns_limit_l_min -14
_diffrn_reflns_number 14254
_diffrn_reflns_point_group_measured_fraction_full 0.955
_diffrn_reflns_point_group_measured_fraction_max 0.955
_diffrn_reflns_theta_full 62.500
_diffrn_reflns_theta_max 62.492
_diffrn_reflns_theta_min 4.689
_exptl_absorpt_coefficient_mu 1.814
_exptl_absorpt_correction_T_max 1.00000
_exptl_absorpt_correction_T_min 0.41280
_exptl_absorpt_correction_type multi-scan
_exptl_absorpt_process_details
;
CrysAlisPro, Agilent Technologies,
Version 1.171.37.31 (release 14-01-2014 CrysAlis171 .NET)
(compiled Jan 14 2014,18:38:05)
Empirical absorption correction using spherical harmonics,
 implemented in SCALE3 ABSPACK scaling algorithm.
;
_exptl_crystal_colour purple
_exptl_crystal_density_diffrn 1.349
_exptl_crystal_description needle
_exptl_crystal_F_000 782
_exptl_crystal_size_max 0.36
_exptl_crystal_size_mid 0.08
_exptl_crystal_size_min 0.06
_refine_diff_density_max 0.951
_refine_diff_density_min -0.619
_refine_diff_density_rms 0.119
_refine_ls_extinction_method none
_refine_ls_goodness_of_fit_ref 1.018
_refine_ls_hydrogen_treatment constr
_refine_ls_matrix_type full
_refine_ls_number_parameters 256
_refine_ls_number_reflns 5911
_refine_ls_number_restraints 186
_refine_ls_restrained_S_all 1.019
_refine_ls_R_factor_all 0.0952
_refine_ls_R_factor_gt 0.0691
_refine_ls_shift/su_max 0.001
_refine_ls_shift/su_mean 0.000
_refine_ls_structure_factor_coef Fsqd
_refine_ls_weighting_details 'w=1/[\s^2^(Fo^2^)+(0.1568P)^2^] where P=(Fo^2^+2Fc^2^)/3'
_refine_ls_weighting_scheme calc
_refine_ls_wR_factor_gt 0.2240
_refine_ls_wR_factor_ref 0.2365
_reflns_Friedel_coverage 0.000
_reflns_number_gt 3549
_reflns_number_total 5911
_reflns_threshold_expression 'I > 2\s(I)'
_cod_data_source_file c6dt04556a2.cif
_cod_data_source_block shelx
_cod_depositor_comments 'Adding full bibliography for 7042340--7042344.cif.'
_cod_database_code 7042340
_shelx_space_group_comment
;
The symmetry employed for this shelxl refinement is uniquely defined
by the following loop, which should always be used as a source of
symmetry information in preference to the above space-group names.
They are only intended as comments.
;
_cell_oxdiff_twin_number 2
_diffrn_oxdiff_twin_integration_method simultaneous
_shelxl_version_number 2013-4

loop_
_space_group_symop_operation_xyz
'x, y, z'
'-x, y+1/2, -z+1/2'
'-x, -y, -z'
'x, -y-1/2, z-1/2'

loop_
_atom_site_label
_atom_site_type_symbol
_atom_site_fract_x
_atom_site_fract_y
_atom_site_fract_z
_atom_site_U_iso_or_equiv
_atom_site_adp_type
_atom_site_occupancy
_atom_site_site_symmetry_order
_atom_site_calc_flag
_atom_site_refinement_flags_posn
_atom_site_refinement_flags_adp
_atom_site_refinement_flags_occupancy
_atom_site_disorder_assembly
_atom_site_disorder_group
C1 C 0.2393(8) 0.1497(3) 0.0904(6) 0.0600(15) Uani 1 1 d . U . . .
H1A H 0.1391 0.1492 0.0357 0.072 Uiso 1 1 calc R U . . .
H1B H 0.2529 0.0985 0.1376 0.072 Uiso 1 1 calc R U . . .
C2 C 0.3481(8) 0.1484(3) 0.0323(6) 0.0625(16) Uani 1 1 d . U . . .
H2A H 0.4483 0.1473 0.0870 0.075 Uiso 1 1 calc R U . . .
H2B H 0.3330 0.0967 -0.0142 0.075 Uiso 1 1 calc R U . . .
C3 C 0.0543(6) 0.4279(4) -0.1014(5) 0.0529(13) Uani 1 1 d . U . . .
H3A H 0.0626 0.4803 -0.0572 0.063 Uiso 1 1 calc R U . . .
H3B H -0.0418 0.4279 -0.1615 0.063 Uiso 1 1 calc R U . . .
C4 C 0.1746(6) 0.4267(3) -0.1489(4) 0.0461(12) Uani 1 1 d . U . . .
H4A H 0.1637 0.3757 -0.1960 0.055 Uiso 1 1 calc R U . . .
H4B H 0.1677 0.4784 -0.1940 0.055 Uiso 1 1 calc R U . . .
C5 C 0.5628(6) 0.4167(4) 0.2250(5) 0.0574(14) Uani 1 1 d . U . . .
H5A H 0.5663 0.4671 0.1805 0.069 Uiso 1 1 calc R U . . .
H5B H 0.6579 0.4113 0.2858 0.069 Uiso 1 1 calc R U . . .
C6 C 0.4434(6) 0.4290(4) 0.2712(4) 0.0552(13) Uani 1 1 d . U . . .
H6A H 0.4464 0.3816 0.3219 0.066 Uiso 1 1 calc R U . . .
H6B H 0.4587 0.4835 0.3123 0.066 Uiso 1 1 calc R U . . .
C7 C 0.3560(6) 0.6602(3) 0.1061(5) 0.0510(13) Uani 1 1 d D U . . .
H7B H 0.2825 0.6785 0.1307 0.061 Uiso 1 1 calc R U . . .
N1 N 0.2655(5) 0.2298(2) 0.1585(4) 0.0486(10) Uani 1 1 d . U . . .
H1C H 0.3511 0.2225 0.2270 0.058 Uiso 1 1 calc R U . . .
H1D H 0.1807 0.2426 0.1779 0.058 Uiso 1 1 calc R U . . .
N2 N 0.3244(5) 0.2277(2) -0.0370(3) 0.0455(10) Uani 1 1 d . U . . .
H2C H 0.2361 0.2217 -0.1038 0.055 Uiso 1 1 calc R U . . .
H2D H 0.4077 0.2376 -0.0591 0.055 Uiso 1 1 calc R U . . .
N3 N 0.0702(5) 0.3500(3) -0.0312(4) 0.0494(10) Uani 1 1 d . U . . .
H3C H 0.0299 0.2991 -0.0773 0.059 Uiso 1 1 calc R U . . .
H3D H 0.0181 0.3580 0.0191 0.059 Uiso 1 1 calc R U . . .
N4 N 0.3194(4) 0.4244(3) -0.0549(3) 0.0431(9) Uani 1 1 d . U . . .
H4C H 0.3437 0.4817 -0.0208 0.052 Uiso 1 1 calc R U . . .
H4D H 0.3963 0.4068 -0.0811 0.052 Uiso 1 1 calc R U . . .
N5 N 0.5326(5) 0.3375(3) 0.1555(4) 0.0550(11) Uani 1 1 d . U . . .
H5C H 0.5634 0.2860 0.2023 0.066 Uiso 1 1 calc R U . . .
H5D H 0.5862 0.3393 0.1057 0.066 Uiso 1 1 calc R U . . .
N6 N 0.2986(5) 0.4304(3) 0.1778(3) 0.0464(10) Uani 1 1 d . U . . .
H6C H 0.2811 0.4873 0.1423 0.056 Uiso 1 1 calc R U . . .
H6D H 0.2204 0.4185 0.2051 0.056 Uiso 1 1 calc R U . . .
O1 O 0.3245(8) 0.5987(3) 0.0420(5) 0.112(2) Uani 1 1 d D U . . .
C8 C -0.0404(14) 0.3275(7) 0.2373(12) 0.054(3) Uani 0.70(2) 1 d D U P A 3
H8A H -0.1100 0.3638 0.1868 0.065 Uiso 0.70(2) 1 calc R U P A 3
O3 O 0.0786(10) 0.3374(8) 0.2458(10) 0.092(3) Uani 0.70(2) 1 d D U P A 3
O4 O -0.0901(11) 0.2722(7) 0.2890(9) 0.115(5) Uani 0.70(2) 1 d D U P A 3
C8' C -0.020(5) 0.340(2) 0.259(6) 0.12(2) Uani 0.30(2) 1 d D U P A 4
H8' H -0.1107 0.3625 0.2543 0.149 Uiso 0.30(2) 1 calc R U P A 4
O3' O 0.071(2) 0.3895(19) 0.270(3) 0.103(8) Uani 0.30(2) 1 d D U P A 4
O4' O -0.009(3) 0.2603(13) 0.2540(19) 0.093(8) Uani 0.30(2) 1 d D U P A 4
O2 O 0.4688(5) 0.7003(4) 0.1417(4) 0.0849(14) Uani 1 1 d D U . . .
O7 O -0.269(3) 0.178(2) 0.145(3) 0.089(8) Uani 0.31(3) 1 d D U P B 1
H7A H -0.2003 0.1746 0.2051 0.134 Uiso 0.31(3) 1 calc R U P B 1
C9 C -0.270(3) 0.1024(18) 0.077(3) 0.063(9) Uani 0.31(3) 1 d D U P B 1
H9A H -0.3563 0.1029 0.0086 0.075 Uiso 0.31(3) 1 calc R U P B 1
H9B H -0.2700 0.0491 0.1176 0.075 Uiso 0.31(3) 1 calc R U P B 1
C10 C -0.136(2) 0.108(2) 0.052(2) 0.059(7) Uani 0.31(3) 1 d D U P B 1
H10A H -0.1371 0.0624 0.0002 0.089 Uiso 0.31(3) 1 calc R U P B 1
H10B H -0.0507 0.1001 0.1198 0.089 Uiso 0.31(3) 1 calc R U P B 1
H10C H -0.1308 0.1636 0.0203 0.089 Uiso 0.31(3) 1 calc R U P B 1
O7' O -0.2832(18) 0.1376(14) 0.1656(12) 0.073(5) Uani 0.44(3) 1 d D U P B 2
H7' H -0.2071 0.1540 0.2154 0.110 Uiso 0.44(3) 1 calc R U P B 2
C9' C -0.257(4) 0.128(2) 0.061(2) 0.096(10) Uani 0.44(3) 1 d D U P B 2
H9'1 H -0.3474 0.1086 0.0023 0.116 Uiso 0.44(3) 1 calc R U P B 2
H9'2 H -0.2302 0.1838 0.0396 0.116 Uiso 0.44(3) 1 calc R U P B 2
C10' C -0.142(2) 0.0655(16) 0.0714(18) 0.070(5) Uani 0.44(3) 1 d D U P B 2
H10D H -0.1303 0.0600 0.0009 0.105 Uiso 0.44(3) 1 calc R U P B 2
H10E H -0.1674 0.0097 0.0930 0.105 Uiso 0.44(3) 1 calc R U P B 2
H10F H -0.0507 0.0854 0.1270 0.105 Uiso 0.44(3) 1 calc R U P B 2
Ni1 Ni 0.30129(8) 0.33296(5) 0.06175(6) 0.0394(4) Uani 1 1 d . U . . .

loop_
_atom_site_aniso_label
_atom_site_aniso_U_11
_atom_site_aniso_U_22
_atom_site_aniso_U_33
_atom_site_aniso_U_23
_atom_site_aniso_U_13
_atom_site_aniso_U_12
C1 0.089(4) 0.041(3) 0.057(4) 0.000(2) 0.036(3) -0.010(3)
C2 0.089(4) 0.040(3) 0.066(4) -0.001(3) 0.037(4) 0.002(3)
C3 0.052(3) 0.057(3) 0.044(3) 0.001(2) 0.013(2) 0.011(2)
C4 0.056(3) 0.045(3) 0.035(3) 0.005(2) 0.014(2) 0.009(2)
C5 0.057(3) 0.066(3) 0.040(3) -0.002(2) 0.008(3) -0.019(3)
C6 0.070(3) 0.054(3) 0.035(3) -0.007(2) 0.012(3) -0.015(3)
C7 0.055(3) 0.047(3) 0.050(3) -0.006(2) 0.018(3) -0.004(2)
N1 0.064(3) 0.042(2) 0.041(3) 0.0045(18) 0.020(2) 0.0005(19)
N2 0.056(3) 0.043(2) 0.038(2) -0.0024(17) 0.018(2) -0.0033(18)
N3 0.047(2) 0.053(2) 0.047(3) -0.0023(19) 0.016(2) -0.0024(18)
N4 0.050(2) 0.039(2) 0.038(2) 0.0041(17) 0.0156(19) 0.0010(17)
N5 0.053(3) 0.059(3) 0.045(3) 0.007(2) 0.010(2) 0.004(2)
N6 0.060(2) 0.040(2) 0.036(2) -0.0015(17) 0.015(2) -0.0034(18)
O1 0.204(7) 0.050(3) 0.086(4) -0.021(2) 0.058(4) -0.024(3)
C8 0.059(5) 0.053(6) 0.049(6) 0.025(4) 0.018(4) 0.018(4)
O3 0.066(5) 0.093(8) 0.125(8) 0.006(6) 0.045(5) 0.008(4)
O4 0.080(6) 0.135(8) 0.121(8) 0.071(6) 0.027(6) 0.005(5)
C8' 0.077(19) 0.087(14) 0.22(7) 0.006(14) 0.07(3) 0.013(11)
O3' 0.072(11) 0.098(14) 0.15(2) 0.011(13) 0.054(13) 0.008(10)
O4' 0.081(14) 0.083(12) 0.107(16) 0.014(10) 0.026(11) 0.022(9)
O2 0.070(3) 0.123(4) 0.059(3) -0.006(3) 0.020(2) -0.035(3)
O7 0.101(13) 0.070(13) 0.117(17) -0.023(13) 0.064(13) -0.007(11)
C9 0.044(11) 0.066(13) 0.08(2) -0.015(13) 0.023(12) -0.025(10)
C10 0.042(10) 0.071(17) 0.063(14) -0.009(13) 0.018(9) -0.016(10)
O7' 0.073(7) 0.072(11) 0.068(8) -0.024(7) 0.020(6) -0.012(7)
C9' 0.103(18) 0.108(19) 0.059(11) -0.006(11) 0.008(10) 0.007(15)
C10' 0.079(11) 0.066(11) 0.056(11) -0.013(9) 0.015(8) -0.031(8)
Ni1 0.0471(6) 0.0371(5) 0.0316(6) 0.0011(3) 0.0119(4) -0.0020(3)

loop_
_atom_type_symbol
_atom_type_description
_atom_type_scat_dispersion_real
_atom_type_scat_dispersion_imag
_atom_type_scat_source
C C 0.0181 0.0091 'International Tables Vol C Tables 4.2.6.8 and 6.1.1.4'
N N 0.0311 0.0180 'International Tables Vol C Tables 4.2.6.8 and 6.1.1.4'
O O 0.0492 0.0322 'International Tables Vol C Tables 4.2.6.8 and 6.1.1.4'
Ni Ni -3.0029 0.5091 'International Tables Vol C Tables 4.2.6.8 and 6.1.1.4'
H H 0.0000 0.0000 'International Tables Vol C Tables 4.2.6.8 and 6.1.1.4'

loop_
_geom_angle_atom_site_label_1
_geom_angle_atom_site_label_2
_geom_angle_atom_site_label_3
_geom_angle
N1 C1 C2 108.0(4)
N1 C1 H1A 110.1
C2 C1 H1A 110.1
N1 C1 H1B 110.1
C2 C1 H1B 110.1
H1A C1 H1B 108.4
N2 C2 C1 108.0(5)
N2 C2 H2A 110.1
C1 C2 H2A 110.1
N2 C2 H2B 110.1
C1 C2 H2B 110.1
H2A C2 H2B 108.4
N3 C3 C4 108.7(4)
N3 C3 H3A 110.0
C4 C3 H3A 110.0
N3 C3 H3B 110.0
C4 C3 H3B 110.0
H3A C3 H3B 108.3
N4 C4 C3 108.4(4)
N4 C4 H4A 110.0
C3 C4 H4A 110.0
N4 C4 H4B 110.0
C3 C4 H4B 110.0
H4A C4 H4B 108.4
N5 C5 C6 109.6(4)
N5 C5 H5A 109.8
C6 C5 H5A 109.8
N5 C5 H5B 109.8
C6 C5 H5B 109.8
H5A C5 H5B 108.2
N6 C6 C5 109.0(4)
N6 C6 H6A 109.9
C5 C6 H6A 109.9
N6 C6 H6B 109.9
C5 C6 H6B 109.9
H6A C6 H6B 108.3
O2 C7 O1 128.6(6)
O2 C7 H7B 115.7
O1 C7 H7B 115.7
C1 N1 Ni1 107.3(3)
C1 N1 H1C 110.3
Ni1 N1 H1C 110.3
C1 N1 H1D 110.3
Ni1 N1 H1D 110.3
H1C N1 H1D 108.5
C2 N2 Ni1 106.8(3)
C2 N2 H2C 110.4
Ni1 N2 H2C 110.4
C2 N2 H2D 110.4
Ni1 N2 H2D 110.4
H2C N2 H2D 108.6
C3 N3 Ni1 106.9(3)
C3 N3 H3C 110.3
Ni1 N3 H3C 110.3
C3 N3 H3D 110.3
Ni1 N3 H3D 110.3
H3C N3 H3D 108.6
C4 N4 Ni1 107.0(3)
C4 N4 H4C 110.3
Ni1 N4 H4C 110.3
C4 N4 H4D 110.3
Ni1 N4 H4D 110.3
H4C N4 H4D 108.6
C5 N5 Ni1 107.6(3)
C5 N5 H5C 110.2
Ni1 N5 H5C 110.2
C5 N5 H5D 110.2
Ni1 N5 H5D 110.2
H5C N5 H5D 108.5
C6 N6 Ni1 107.8(3)
C6 N6 H6C 110.1
Ni1 N6 H6C 110.1
C6 N6 H6D 110.1
Ni1 N6 H6D 110.1
H6C N6 H6D 108.5
O3 C8 O4 127.7(12)
O3 C8 H8A 116.1
O4 C8 H8A 116.1
O3' C8' O4' 126(4)
O3' C8' H8' 117.0
O4' C8' H8' 117.0
C9 O7 H7A 109.5
O7 C9 C10 107(2)
O7 C9 H9A 110.4
C10 C9 H9A 110.4
O7 C9 H9B 110.4
C10 C9 H9B 110.4
H9A C9 H9B 108.6
C9 C10 H10A 109.5
C9 C10 H10B 109.5
H10A C10 H10B 109.5
C9 C10 H10C 109.5
H10A C10 H10C 109.5
H10B C10 H10C 109.5
C9' O7' H7' 109.5
C10' C9' O7' 112(2)
C10' C9' H9'1 109.1
O7' C9' H9'1 109.1
C10' C9' H9'2 109.1
O7' C9' H9'2 109.1
H9'1 C9' H9'2 107.8
C9' C10' H10D 109.5
C9' C10' H10E 109.5
H10D C10' H10E 109.5
C9' C10' H10F 109.5
H10D C10' H10F 109.5
H10E C10' H10F 109.5
N4 Ni1 N2 91.07(16)
N4 Ni1 N6 93.69(16)
N2 Ni1 N6 172.81(16)
N4 Ni1 N1 171.65(16)
N2 Ni1 N1 82.33(16)
N6 Ni1 N1 93.38(17)
N4 Ni1 N5 91.75(16)
N2 Ni1 N5 92.19(17)
N6 Ni1 N5 82.28(17)
N1 Ni1 N5 93.60(18)
N4 Ni1 N3 82.59(16)
N2 Ni1 N3 94.71(17)
N6 Ni1 N3 91.25(17)
N1 Ni1 N3 92.82(17)
N5 Ni1 N3 171.14(16)

loop_
_geom_bond_atom_site_label_1
_geom_bond_atom_site_label_2
_geom_bond_distance
C1 N1 1.475(7)
C1 C2 1.513(9)
C1 H1A 0.9700
C1 H1B 0.9700
C2 N2 1.474(6)
C2 H2A 0.9700
C2 H2B 0.9700
C3 N3 1.470(7)
C3 C4 1.515(7)
C3 H3A 0.9700
C3 H3B 0.9700
C4 N4 1.481(6)
C4 H4A 0.9700
C4 H4B 0.9700
C5 N5 1.470(7)
C5 C6 1.507(8)
C5 H5A 0.9700
C5 H5B 0.9700
C6 N6 1.477(7)
C6 H6A 0.9700
C6 H6B 0.9700
C7 O2 1.193(7)
C7 O1 1.215(7)
C7 H7B 0.9300
N1 Ni1 2.121(4)
N1 H1C 0.9700
N1 H1D 0.9700
N2 Ni1 2.117(4)
N2 H2C 0.9700
N2 H2D 0.9700
N3 Ni1 2.140(4)
N3 H3C 0.9700
N3 H3D 0.9700
N4 Ni1 2.110(4)
N4 H4C 0.9700
N4 H4D 0.9700
N5 Ni1 2.129(5)
N5 H5C 0.9700
N5 H5D 0.9700
N6 Ni1 2.120(4)
N6 H6C 0.9700
N6 H6D 0.9700
C8 O3 1.137(13)
C8 O4 1.280(13)
C8 H8A 0.9300
C8' O3' 1.13(3)
C8' O4' 1.24(3)
C8' H8' 0.9300
O7 C9 1.45(3)
O7 H7A 0.8200
C9 C10 1.46(2)
C9 H9A 0.9700
C9 H9B 0.9700
C10 H10A 0.9600
C10 H10B 0.9600
C10 H10C 0.9600
O7' C9' 1.47(2)
O7' H7' 0.8200
C9' C10' 1.44(2)
C9' H9'1 0.9700
C9' H9'2 0.9700
C10' H10D 0.9600
C10' H10E 0.9600
C10' H10F 0.9600

loop_
_geom_torsion_atom_site_label_1
_geom_torsion_atom_site_label_2
_geom_torsion_atom_site_label_3
_geom_torsion_atom_site_label_4
_geom_torsion
N1 C1 C2 N2 -59.0(7)
N3 C3 C4 N4 -58.1(5)
N5 C5 C6 N6 -55.2(6)
C2 C1 N1 Ni1 42.0(6)
C1 C2 N2 Ni1 44.4(6)
C4 C3 N3 Ni1 41.1(5)
C3 C4 N4 Ni1 43.6(4)
C6 C5 N5 Ni1 40.2(5)
C5 C6 N6 Ni1 40.7(5)

loop_
_cell_oxdiff_twin_id
_cell_oxdiff_twin_matrix_11
_cell_oxdiff_twin_matrix_12
_cell_oxdiff_twin_matrix_13
_cell_oxdiff_twin_matrix_21
_cell_oxdiff_twin_matrix_22
_cell_oxdiff_twin_matrix_23
_cell_oxdiff_twin_matrix_31
_cell_oxdiff_twin_matrix_32
_cell_oxdiff_twin_matrix_33
1 1.0000 0.0000 0.0000 0.0000 1.0000 0.0000 0.0000 0.0000 1.0000
2 -0.9997 0.0287 0.0007 0.0750 1.0001 0.0064 0.0005 -0.0099 -0.9990

loop_
_diffrn_oxdiff_twin_id
_diffrn_oxdiff_twin_ratio
_diffrn_oxdiff_twin_reflns_isolated
_diffrn_oxdiff_twin_reflns_overlapped
1 0.8858 6057 2143
2 0.1142 6054 2143
